data_7002680
loop_
_publ_author_name
'Tidmarsh, Ian S.'
'Batchelor, Luke J.'
'Scales, Emma'
'Laye, Rebecca H.'
'Sorace, Lorenzo'
'Caneschi, Andrea'
'Schnack, J\"urgen'
'McInnes, Eric J. L.'

_publ_section_title
;
 Tri-, tetra- and octa-metallic vanadium(III) clusters from new, simple
 starting materials: interplay of exchange and anisotropy effects
;
_journal_issue 43
_journal_name_full 'Dalton Transactions'
_journal_page_first 9402
_journal_page_last 9409
_journal_paper_doi 10.1039/b911586b
_journal_year 2009
_chemical_formula_moiety '[V4Cl6(thme)2(bipy)3]2.5MeCN'
_chemical_formula_sum 'C45 H49.5 Cl6 N8.5 O6 V4'
_chemical_formula_weight 1221.89
_chemical_name_systematic
;
?
;
_space_group_IT_number 2
_symmetry_cell_setting triclinic
_symmetry_space_group_name_Hall '-P 1'
_symmetry_space_group_name_H-M 'P -1'
_atom_sites_solution_hydrogens geom
_atom_sites_solution_primary direct
_atom_sites_solution_secondary difmap
_audit_creation_method SHELXL-97
_cell_angle_alpha 83.718(4)
_cell_angle_beta 78.696(4)
_cell_angle_gamma 66.155(5)
_cell_formula_units_Z 2
_cell_length_a 11.4530(6)
_cell_length_b 12.7770(8)
_cell_length_c 19.8817(7)
_cell_measurement_reflns_used 5682
_cell_measurement_temperature 100(2)
_cell_measurement_theta_max 31.9514
_cell_measurement_theta_min 2.6155
_cell_volume 2608.0(3)
_computing_cell_refinement
;
CrysAlis RED, Oxford Diffraction Ltd.,
Version 1.171.29.1 (release 13-01-2006 CrysAlis171 .NET)
(compiled Jan 13 2006,17:25:00)
;
_computing_data_collection
;
CrysAlis CCD, Oxford Diffraction Ltd.,
Version 1.171.29.1 (release 13-01-2006 CrysAlis171 .NET)
(compiled Jan 13 2006,17:25:00)
;
_computing_data_reduction
;
CrysAlis RED, Oxford Diffraction Ltd.,
Version 1.171.29.1 (release 13-01-2006 CrysAlis171 .NET)
(compiled Jan 13 2006,17:25:00)
;
_computing_molecular_graphics 'Bruker SHELXTL'
_computing_publication_material 'Bruker SHELXTL'
_computing_structure_refinement 'SHELXL-97 (Sheldrick, 1997)'
_computing_structure_solution 'SHELXS-97 (Sheldrick, 1990)'
_diffrn_ambient_temperature 100(2)
_diffrn_detector_area_resol_mean 8.3367
_diffrn_measured_fraction_theta_full 0.997
_diffrn_measured_fraction_theta_max 0.997
_diffrn_measurement_device_type 'Oxford Diffraction Xcaliber 2'
_diffrn_measurement_method 'phi and omega'
_diffrn_radiation_monochromator graphite
_diffrn_radiation_source 'Enhance (Mo) X-ray Source'
_diffrn_radiation_type 'Mo K\a'
_diffrn_radiation_wavelength 0.7107
_diffrn_reflns_av_R_equivalents 0.0263
_diffrn_reflns_av_sigmaI/netI 0.0661
_diffrn_reflns_limit_h_max 14
_diffrn_reflns_limit_h_min -14
_diffrn_reflns_limit_k_max 10
_diffrn_reflns_limit_k_min -15
_diffrn_reflns_limit_l_max 24
_diffrn_reflns_limit_l_min -24
_diffrn_reflns_number 20125
_diffrn_reflns_theta_full 26.37
_diffrn_reflns_theta_max 26.37
_diffrn_reflns_theta_min 2.62
_exptl_absorpt_coefficient_mu 1.057
_exptl_absorpt_correction_T_max 0.6201
_exptl_absorpt_correction_T_min 0.6201
_exptl_absorpt_correction_type 'numeric analytical'
_exptl_absorpt_process_details
;
CrysAlis RED, Oxford Diffraction Ltd.,
Version 1.171.29.1 (release 13-01-2006 CrysAlis171 .NET)
(compiled Jan 13 2006,17:25:00)
Analytical numeric absorption correction using a multifaceted crystal
model based on expressions derived by R.C. Clark & J.S. Reid.
(Clark, R. C. & Reid, J. S. (1995). Acta Cryst. A51, 887-897)
;
_exptl_crystal_colour brown
_exptl_crystal_density_diffrn 1.556
_exptl_crystal_density_method 'not measured'
_exptl_crystal_description needle
_exptl_crystal_F_000 1242
_exptl_crystal_size_max 0.51
_exptl_crystal_size_mid 0.21
_exptl_crystal_size_min 0.04
_refine_diff_density_max 0.971
_refine_diff_density_min -0.491
_refine_diff_density_rms 0.127
_refine_ls_extinction_method none
_refine_ls_goodness_of_fit_ref 0.996
_refine_ls_hydrogen_treatment constr
_refine_ls_matrix_type full
_refine_ls_number_parameters 664
_refine_ls_number_reflns 10626
_refine_ls_number_restraints 60
_refine_ls_restrained_S_all 0.993
_refine_ls_R_factor_all 0.0600
_refine_ls_R_factor_gt 0.0349
_refine_ls_shift/su_max 0.000
_refine_ls_shift/su_mean 0.000
_refine_ls_structure_factor_coef Fsqd
_refine_ls_weighting_details 'calc w=1/[\s^2^(Fo^2^)+(0.0596P)^2^+0.0000P] where P=(Fo^2^+2Fc^2^)/3'
_refine_ls_weighting_scheme calc
_refine_ls_wR_factor_gt 0.0882
_refine_ls_wR_factor_ref 0.1079
_reflns_number_gt 7123
_reflns_number_total 10626
_reflns_threshold_expression >2sigma(I)
_cod_data_source_file b911586b.txt
_cod_data_source_block oejlm242profp-1
_cod_depositor_comments
;
The following automatic conversions were performed:
'_symmetry_cell_setting' value 'Triclinic' changed to 'triclinic'
according to '/home/saulius/struct/CIF-dictionaries/cif_core.dic'
dictionary named 'cif_core.dic' version 2.4.1 from 2010-06-29.

Automatic conversion script
Id: cif_fix_enum 1527 2010-12-29 10:47:43Z saulius 
;
_cod_original_cell_volume 2608.0(2)
_cod_original_sg_symbol_H-M P-1
_cod_original_formula_sum 'C45 H49.50 Cl6 N8.50 O6 V4'
_cod_database_code 7002680

loop_
_symmetry_equiv_pos_as_xyz
'x, y, z'
'-x, -y, -z'

loop_
_atom_site_label
_atom_site_type_symbol
_atom_site_fract_x
_atom_site_fract_y
_atom_site_fract_z
_atom_site_U_iso_or_equiv
_atom_site_adp_type
_atom_site_occupancy
_atom_site_symmetry_multiplicity
_atom_site_calc_flag
_atom_site_refinement_flags
_atom_site_disorder_assembly
_atom_site_disorder_group
V1 V 0.23950(5) 0.12767(4) 0.24912(3) 0.01133(13) Uani 1 1 d . . .
V2 V 0.05906(5) 0.23206(4) 0.38301(3) 0.01236(13) Uani 1 1 d . . .
V3 V 0.35713(5) -0.13423(4) 0.23221(3) 0.01293(13) Uani 1 1 d . . .
V4 V 0.30735(5) 0.28223(4) 0.12950(3) 0.01399(13) Uani 1 1 d . . .
Cl1 Cl -0.15286(8) 0.37570(7) 0.40305(4) 0.01884(18) Uani 1 1 d . . .
Cl2 Cl -0.01774(8) 0.08660(7) 0.40525(4) 0.01799(18) Uani 1 1 d . . .
Cl3 Cl 0.25961(9) -0.26828(7) 0.24687(4) 0.0235(2) Uani 1 1 d . . .
Cl4 Cl 0.36488(8) -0.12908(7) 0.11497(4) 0.02125(19) Uani 1 1 d . . .
Cl5 Cl 0.28792(8) 0.29218(7) 0.01319(4) 0.02087(19) Uani 1 1 d . . .
Cl6 Cl 0.11609(8) 0.44417(7) 0.15403(4) 0.01924(18) Uani 1 1 d . . .
O1 O 0.0602(2) 0.23447(17) 0.28151(10) 0.0127(5) Uani 1 1 d . . .
O2 O 0.18604(19) 0.00141(17) 0.24725(10) 0.0116(5) Uani 1 1 d . . .
O3 O 0.2187(2) 0.17266(17) 0.15381(10) 0.0136(5) Uani 1 1 d . . .
O4 O 0.24183(19) 0.13782(17) 0.34823(10) 0.0128(5) Uani 1 1 d . . .
O5 O 0.40815(19) -0.00912(17) 0.24201(10) 0.0131(5) Uani 1 1 d . . .
O6 O 0.33716(19) 0.23126(17) 0.22357(10) 0.0132(5) Uani 1 1 d . . .
N1 N 0.1180(2) 0.3692(2) 0.38119(13) 0.0135(6) Uani 1 1 d . . .
N2 N 0.0904(2) 0.2337(2) 0.48558(13) 0.0137(6) Uani 1 1 d . . .
N3 N 0.3752(2) -0.1826(2) 0.33686(13) 0.0145(6) Uani 1 1 d . . .
N4 N 0.5500(2) -0.2601(2) 0.22830(13) 0.0142(6) Uani 1 1 d . . .
N5 N 0.4232(3) 0.3828(2) 0.11036(13) 0.0153(6) Uani 1 1 d . . .
N6 N 0.4960(3) 0.1634(2) 0.09379(13) 0.0164(6) Uani 1 1 d . . .
C1 C -0.0376(3) 0.2372(3) 0.24672(16) 0.0154(7) Uani 1 1 d . . .
H1A H -0.0755 0.3126 0.2254 0.019 Uiso 1 1 calc R . .
H1B H -0.1054 0.2245 0.2799 0.019 Uiso 1 1 calc R . .
C2 C 0.0705(3) 0.0245(3) 0.22132(16) 0.0145(7) Uani 1 1 d . . .
H2A H 0.0072 0.0123 0.2580 0.017 Uiso 1 1 calc R . .
H2B H 0.0891 -0.0290 0.1858 0.017 Uiso 1 1 calc R . .
C3 C 0.1079(3) 0.1719(3) 0.13255(16) 0.0174(7) Uani 1 1 d . . .
H3A H 0.1357 0.1143 0.0983 0.021 Uiso 1 1 calc R . .
H3B H 0.0634 0.2457 0.1110 0.021 Uiso 1 1 calc R . .
C4 C 0.0124(3) 0.1474(3) 0.19151(16) 0.0144(7) Uani 1 1 d . . .
C5 C -0.1046(3) 0.1569(3) 0.16117(17) 0.0207(8) Uani 1 1 d . . .
H5A H -0.1643 0.1379 0.1961 0.031 Uiso 1 1 calc R . .
H5B H -0.0762 0.1049 0.1243 0.031 Uiso 1 1 calc R . .
H5C H -0.1465 0.2338 0.1440 0.031 Uiso 1 1 calc R . .
C6 C 0.3611(3) 0.1204(3) 0.36876(16) 0.0155(7) Uani 1 1 d . . .
H6A H 0.3860 0.0524 0.3986 0.019 Uiso 1 1 calc R . .
H6B H 0.3481 0.1850 0.3951 0.019 Uiso 1 1 calc R . .
C7 C 0.5112(3) -0.0033(3) 0.26970(17) 0.0158(7) Uani 1 1 d . . .
H7A H 0.5822 -0.0087 0.2326 0.019 Uiso 1 1 calc R . .
H7B H 0.5422 -0.0686 0.3009 0.019 Uiso 1 1 calc R . .
C8 C 0.4407(3) 0.2128(3) 0.25933(16) 0.0156(7) Uani 1 1 d . . .
H8A H 0.4186 0.2798 0.2856 0.019 Uiso 1 1 calc R . .
H8B H 0.5177 0.2049 0.2260 0.019 Uiso 1 1 calc R . .
C9 C 0.4721(3) 0.1067(3) 0.30812(16) 0.0148(7) Uani 1 1 d . . .
C10 C 0.5897(3) 0.0957(3) 0.33861(17) 0.0205(8) Uani 1 1 d . . .
H10A H 0.6630 0.0823 0.3026 0.031 Uiso 1 1 calc R . .
H10B H 0.6088 0.0328 0.3715 0.031 Uiso 1 1 calc R . .
H10C H 0.5709 0.1651 0.3608 0.031 Uiso 1 1 calc R . .
C11 C 0.1430(3) 0.3937(3) 0.43992(16) 0.0150(7) Uani 1 1 d . . .
C12 C 0.1804(3) 0.4837(3) 0.44212(17) 0.0210(8) Uani 1 1 d . . .
H12 H 0.1969 0.4999 0.4829 0.025 Uiso 1 1 calc R . .
C13 C 0.1928(4) 0.5485(3) 0.38333(18) 0.0269(9) Uani 1 1 d . . .
H13 H 0.2179 0.6091 0.3839 0.032 Uiso 1 1 calc R . .
C14 C 0.1675(4) 0.5228(3) 0.32338(18) 0.0248(8) Uani 1 1 d . . .
H14 H 0.1757 0.5656 0.2831 0.030 Uiso 1 1 calc R . .
C15 C 0.1299(3) 0.4330(3) 0.32407(16) 0.0182(7) Uani 1 1 d . . .
H15 H 0.1123 0.4160 0.2838 0.022 Uiso 1 1 calc R . .
C16 C 0.1268(3) 0.3171(3) 0.49909(16) 0.0151(7) Uani 1 1 d . . .
C17 C 0.1478(4) 0.3279(3) 0.56355(17) 0.0252(8) Uani 1 1 d . . .
H17 H 0.1724 0.3857 0.5719 0.030 Uiso 1 1 calc R . .
C18 C 0.1314(4) 0.2509(3) 0.61576(18) 0.0318(9) Uani 1 1 d . . .
H18 H 0.1456 0.2560 0.6595 0.038 Uiso 1 1 calc R . .
C19 C 0.0938(4) 0.1671(3) 0.60190(18) 0.0286(9) Uani 1 1 d . . .
H19 H 0.0818 0.1151 0.6363 0.034 Uiso 1 1 calc R . .
C20 C 0.0744(3) 0.1610(3) 0.53679(17) 0.0199(8) Uani 1 1 d . . .
H20 H 0.0490 0.1041 0.5279 0.024 Uiso 1 1 calc R . .
C21 C 0.4844(3) -0.2706(3) 0.34981(16) 0.0170(7) Uani 1 1 d . . .
C22 C 0.4965(4) -0.3210(3) 0.41443(17) 0.0252(8) Uani 1 1 d . . .
H22 H 0.5722 -0.3822 0.4222 0.030 Uiso 1 1 calc R . .
C23 C 0.3940(4) -0.2790(3) 0.46727(18) 0.0325(9) Uani 1 1 d . . .
H23 H 0.3992 -0.3121 0.5112 0.039 Uiso 1 1 calc R . .
C24 C 0.2840(4) -0.1874(3) 0.45423(18) 0.0278(9) Uani 1 1 d . . .
H24 H 0.2149 -0.1566 0.4895 0.033 Uiso 1 1 calc R . .
C25 C 0.2775(3) -0.1422(3) 0.38887(17) 0.0218(8) Uani 1 1 d . . .
H25 H 0.2024 -0.0810 0.3803 0.026 Uiso 1 1 calc R . .
C26 C 0.5867(3) -0.3091(3) 0.28901(16) 0.0153(7) Uani 1 1 d . . .
C27 C 0.7109(3) -0.3888(3) 0.29258(18) 0.0224(8) Uani 1 1 d . . .
H27 H 0.7338 -0.4218 0.3347 0.027 Uiso 1 1 calc R . .
C28 C 0.8001(4) -0.4188(3) 0.23329(19) 0.0298(9) Uani 1 1 d . . .
H28 H 0.8841 -0.4716 0.2348 0.036 Uiso 1 1 calc R . .
C29 C 0.7632(3) -0.3694(3) 0.17156(19) 0.0286(9) Uani 1 1 d . . .
H29 H 0.8220 -0.3890 0.1309 0.034 Uiso 1 1 calc R . .
C30 C 0.6387(3) -0.2908(3) 0.17068(17) 0.0214(8) Uani 1 1 d . . .
H30 H 0.6147 -0.2577 0.1288 0.026 Uiso 1 1 calc R . .
C31 C 0.5489(3) 0.3276(3) 0.08189(16) 0.0151(7) Uani 1 1 d . . .
C32 C 0.6306(3) 0.3853(3) 0.06163(17) 0.0213(8) Uani 1 1 d . . .
H32 H 0.7166 0.3458 0.0423 0.026 Uiso 1 1 calc R . .
C33 C 0.5831(4) 0.5014(3) 0.07032(17) 0.0236(8) Uani 1 1 d . . .
H33 H 0.6366 0.5413 0.0568 0.028 Uiso 1 1 calc R . .
C34 C 0.4556(4) 0.5576(3) 0.09926(17) 0.0239(8) Uani 1 1 d . . .
H34 H 0.4216 0.6361 0.1054 0.029 Uiso 1 1 calc R . .
C35 C 0.3793(3) 0.4964(3) 0.11889(17) 0.0200(8) Uani 1 1 d . . .
H35 H 0.2936 0.5349 0.1390 0.024 Uiso 1 1 calc R . .
C36 C 0.5905(3) 0.2034(3) 0.07361(16) 0.0159(7) Uani 1 1 d . . .
C37 C 0.7136(3) 0.1323(3) 0.04585(16) 0.0203(8) Uani 1 1 d . . .
H37 H 0.7777 0.1610 0.0319 0.024 Uiso 1 1 calc R . .
C38 C 0.7413(3) 0.0175(3) 0.03887(17) 0.0256(8) Uani 1 1 d . . .
H38 H 0.8248 -0.0320 0.0213 0.031 Uiso 1 1 calc R . .
C39 C 0.6449(3) -0.0223(3) 0.05806(17) 0.0233(8) Uani 1 1 d . . .
H39 H 0.6614 -0.0986 0.0527 0.028 Uiso 1 1 calc R . .
C40 C 0.5238(3) 0.0520(3) 0.08532(16) 0.0209(8) Uani 1 1 d . . .
H40 H 0.4583 0.0248 0.0985 0.025 Uiso 1 1 calc R . .
N7 N 0.5061(4) 0.4056(4) 0.3840(2) 0.0612(12) Uani 1 1 d . . .
C41 C 0.5348(4) 0.4208(4) 0.3270(3) 0.0425(11) Uani 1 1 d . . .
C42 C 0.5684(5) 0.4395(4) 0.2543(2) 0.0582(14) Uani 1 1 d . . .
H42A H 0.5599 0.3828 0.2300 0.087 Uiso 1 1 calc R . .
H42B H 0.6561 0.4339 0.2439 0.087 Uiso 1 1 calc R . .
H42C H 0.5114 0.5144 0.2407 0.087 Uiso 1 1 calc R . .
N8 N 0.0774(6) 0.6227(6) 0.9862(3) 0.0309(15) Uani 0.50 1 d P . .
C43 C 0.0288(4) 0.5448(4) 0.9938(2) 0.0517(14) Uani 0.50 1 d P . .
C44 C 0.0288(4) 0.5448(4) 0.9938(2) 0.0517(14) Uani 0.50 1 d P . .
H44A H -0.0362 0.6172 1.0095 0.078 Uiso 0.50 1 calc PR . .
H44B H 0.0592 0.5515 0.9457 0.078 Uiso 0.50 1 calc PR . .
H44C H 0.0997 0.5226 1.0185 0.078 Uiso 0.50 1 calc PR . .
N9X N 0.0522(8) 0.7785(7) 0.0389(4) 0.046(3) Uani 0.412(7) 1 d PDU A 1
C45X C 0.0235(12) 0.7722(13) 0.0976(5) 0.034(3) Uani 0.412(7) 1 d PDU A 1
C46X C -0.0123(15) 0.7646(12) 0.1703(4) 0.044(3) Uani 0.412(7) 1 d PDU A 1
H46A H -0.0948 0.8250 0.1844 0.066 Uiso 0.412(7) 1 calc PR A 1
H46B H 0.0517 0.7716 0.1921 0.066 Uiso 0.412(7) 1 calc PR A 1
H46C H -0.0180 0.6919 0.1832 0.066 Uiso 0.412(7) 1 calc PR A 1
N9Y N -0.1464(6) 0.8666(6) 0.2220(3) 0.055(2) Uani 0.588(7) 1 d PDU A 2
C45Y C -0.0608(7) 0.8245(8) 0.1790(4) 0.034(2) Uani 0.588(7) 1 d PDU A 2
C46Y C 0.0438(8) 0.7749(12) 0.1246(5) 0.055(3) Uani 0.588(7) 1 d PDU A 2
H46D H 0.1178 0.7878 0.1311 0.083 Uiso 0.588(7) 1 calc PR A 2
H46E H 0.0188 0.8094 0.0816 0.083 Uiso 0.588(7) 1 calc PR A 2
H46F H 0.0654 0.6940 0.1247 0.083 Uiso 0.588(7) 1 calc PR A 2

loop_
_atom_site_aniso_label
_atom_site_aniso_U_11
_atom_site_aniso_U_22
_atom_site_aniso_U_33
_atom_site_aniso_U_23
_atom_site_aniso_U_13
_atom_site_aniso_U_12
V1 0.0138(3) 0.0105(3) 0.0103(3) 0.0007(2) -0.0021(2) -0.0056(2)
V2 0.0150(3) 0.0116(3) 0.0103(3) -0.0004(2) -0.0003(2) -0.0059(2)
V3 0.0166(3) 0.0097(3) 0.0125(3) 0.0004(2) -0.0016(2) -0.0057(2)
V4 0.0191(3) 0.0114(3) 0.0109(3) 0.0006(2) 0.0001(2) -0.0069(2)
Cl1 0.0196(4) 0.0149(4) 0.0188(4) -0.0024(3) -0.0030(3) -0.0031(3)
Cl2 0.0213(4) 0.0154(4) 0.0163(4) 0.0003(3) 0.0020(3) -0.0088(3)
Cl3 0.0323(5) 0.0184(4) 0.0254(5) 0.0040(4) -0.0047(4) -0.0170(4)
Cl4 0.0304(5) 0.0183(4) 0.0156(4) 0.0007(3) -0.0039(4) -0.0104(4)
Cl5 0.0329(5) 0.0193(4) 0.0119(4) -0.0003(3) -0.0004(3) -0.0133(4)
Cl6 0.0192(4) 0.0182(4) 0.0161(4) -0.0011(3) -0.0005(3) -0.0040(3)
O1 0.0153(11) 0.0148(11) 0.0099(11) 0.0007(9) -0.0032(9) -0.0077(9)
O2 0.0132(11) 0.0117(11) 0.0118(11) 0.0016(9) -0.0037(9) -0.0065(9)
O3 0.0155(11) 0.0155(11) 0.0122(11) 0.0032(9) -0.0032(9) -0.0091(10)
O4 0.0138(11) 0.0143(11) 0.0123(11) -0.0007(9) -0.0025(9) -0.0073(9)
O5 0.0129(11) 0.0118(11) 0.0156(12) 0.0004(9) -0.0037(9) -0.0054(9)
O6 0.0145(11) 0.0136(11) 0.0124(11) 0.0023(9) -0.0031(9) -0.0068(9)
N1 0.0180(14) 0.0099(13) 0.0127(14) -0.0011(11) -0.0004(11) -0.0065(11)
N2 0.0170(14) 0.0146(14) 0.0104(14) -0.0006(11) -0.0019(11) -0.0070(12)
N3 0.0164(14) 0.0120(14) 0.0123(14) 0.0011(11) 0.0004(11) -0.0043(12)
N4 0.0166(14) 0.0123(14) 0.0137(14) -0.0001(11) -0.0003(11) -0.0066(12)
N5 0.0210(15) 0.0140(14) 0.0119(14) 0.0006(11) -0.0005(11) -0.0092(12)
N6 0.0226(15) 0.0132(14) 0.0127(14) -0.0021(11) 0.0010(12) -0.0075(12)
C1 0.0161(17) 0.0167(17) 0.0146(17) 0.0008(14) -0.0047(13) -0.0068(14)
C2 0.0168(17) 0.0152(16) 0.0160(17) 0.0015(13) -0.0052(14) -0.0103(14)
C3 0.0216(18) 0.0195(18) 0.0149(17) 0.0017(14) -0.0059(14) -0.0110(15)
C4 0.0167(17) 0.0153(17) 0.0136(16) 0.0016(13) -0.0058(13) -0.0078(14)
C5 0.0223(18) 0.0240(19) 0.0195(18) 0.0025(15) -0.0089(15) -0.0112(16)
C6 0.0175(17) 0.0165(17) 0.0153(17) -0.0004(14) -0.0062(14) -0.0078(14)
C7 0.0120(16) 0.0147(17) 0.0198(18) -0.0010(14) -0.0021(13) -0.0047(14)
C8 0.0153(17) 0.0178(17) 0.0168(17) -0.0012(14) -0.0039(14) -0.0090(14)
C9 0.0152(16) 0.0143(17) 0.0152(17) -0.0004(13) -0.0040(13) -0.0056(14)
C10 0.0192(18) 0.0218(18) 0.0233(19) -0.0010(15) -0.0067(15) -0.0096(15)
C11 0.0156(17) 0.0142(17) 0.0138(17) -0.0003(13) 0.0000(13) -0.0056(14)
C12 0.029(2) 0.0226(19) 0.0145(17) -0.0059(15) -0.0005(15) -0.0133(16)
C13 0.037(2) 0.0211(19) 0.028(2) -0.0025(16) 0.0019(17) -0.0205(18)
C14 0.038(2) 0.0214(19) 0.0178(19) 0.0022(15) 0.0018(16) -0.0184(17)
C15 0.0251(19) 0.0158(17) 0.0119(17) -0.0015(14) 0.0019(14) -0.0081(15)
C16 0.0154(17) 0.0140(16) 0.0150(17) 0.0007(14) -0.0011(13) -0.0058(14)
C17 0.037(2) 0.027(2) 0.0201(19) -0.0015(16) -0.0087(16) -0.0197(18)
C18 0.050(3) 0.038(2) 0.0142(19) 0.0050(17) -0.0114(17) -0.023(2)
C19 0.048(2) 0.028(2) 0.0170(19) 0.0101(16) -0.0092(17) -0.0226(19)
C20 0.029(2) 0.0189(18) 0.0163(18) 0.0038(14) -0.0068(15) -0.0135(16)
C21 0.0205(18) 0.0150(17) 0.0151(17) 0.0014(14) -0.0052(14) -0.0062(15)
C22 0.026(2) 0.027(2) 0.0190(19) 0.0070(16) -0.0063(15) -0.0081(17)
C23 0.042(2) 0.042(2) 0.0129(18) 0.0112(17) -0.0053(17) -0.019(2)
C24 0.029(2) 0.035(2) 0.0135(18) -0.0019(16) 0.0035(16) -0.0096(18)
C25 0.0204(18) 0.0185(18) 0.0199(19) -0.0010(15) 0.0010(15) -0.0029(15)
C26 0.0183(17) 0.0119(16) 0.0154(17) -0.0012(13) -0.0015(14) -0.0062(14)
C27 0.0234(19) 0.0186(18) 0.0235(19) 0.0003(15) -0.0080(15) -0.0048(15)
C28 0.0209(19) 0.026(2) 0.034(2) -0.0046(18) -0.0039(17) 0.0004(16)
C29 0.0219(19) 0.030(2) 0.027(2) -0.0108(17) 0.0056(16) -0.0047(17)
C30 0.0232(19) 0.0203(18) 0.0172(18) -0.0031(15) 0.0036(15) -0.0075(16)
C31 0.0202(17) 0.0175(17) 0.0092(16) 0.0015(13) -0.0037(13) -0.0089(15)
C32 0.0252(19) 0.028(2) 0.0149(18) 0.0023(15) -0.0034(15) -0.0159(17)
C33 0.035(2) 0.026(2) 0.0191(19) 0.0040(16) -0.0048(16) -0.0221(18)
C34 0.040(2) 0.0165(18) 0.0207(19) 0.0011(15) -0.0064(17) -0.0165(17)
C35 0.0256(19) 0.0132(17) 0.0208(18) -0.0008(14) -0.0018(15) -0.0081(15)
C36 0.0205(18) 0.0191(18) 0.0086(16) 0.0012(13) -0.0038(13) -0.0080(15)
C37 0.0202(18) 0.026(2) 0.0127(17) -0.0025(15) -0.0026(14) -0.0062(16)
C38 0.0222(19) 0.028(2) 0.0171(18) -0.0067(16) -0.0037(15) 0.0021(16)
C39 0.036(2) 0.0108(17) 0.0165(18) -0.0040(14) -0.0012(16) -0.0038(16)
C40 0.031(2) 0.0163(18) 0.0156(18) 0.0003(14) 0.0005(15) -0.0117(16)
N7 0.067(3) 0.067(3) 0.049(3) 0.010(2) -0.026(2) -0.021(2)
C41 0.046(3) 0.034(2) 0.053(3) 0.001(2) -0.024(2) -0.015(2)
C42 0.087(4) 0.057(3) 0.049(3) -0.004(3) -0.004(3) -0.051(3)
N8 0.023(3) 0.040(4) 0.036(4) 0.012(3) -0.011(3) -0.019(3)
C43 0.031(3) 0.065(4) 0.029(2) 0.002(2) -0.005(2) 0.011(2)
C44 0.031(3) 0.065(4) 0.029(2) 0.002(2) -0.005(2) 0.011(2)
N9X 0.028(5) 0.044(6) 0.060(6) -0.003(5) 0.008(4) -0.016(4)
C45X 0.020(5) 0.023(6) 0.061(7) 0.008(7) -0.010(6) -0.012(5)
C46X 0.051(9) 0.028(7) 0.056(7) 0.001(7) -0.016(7) -0.017(7)
N9Y 0.050(4) 0.073(5) 0.049(4) 0.008(4) -0.012(3) -0.034(4)
C45Y 0.042(5) 0.033(5) 0.036(4) 0.007(4) -0.018(3) -0.022(4)
C46Y 0.054(7) 0.049(6) 0.057(7) -0.020(6) -0.018(5) -0.007(6)

loop_
_atom_type_symbol
_atom_type_description
_atom_type_scat_dispersion_real
_atom_type_scat_dispersion_imag
_atom_type_scat_source
C C 0.0033 0.0016 'International Tables Vol C Tables 4.2.6.8 and 6.1.1.4'
H H 0.0000 0.0000 'International Tables Vol C Tables 4.2.6.8 and 6.1.1.4'
O O 0.0106 0.0060 'International Tables Vol C Tables 4.2.6.8 and 6.1.1.4'
Cl Cl 0.1484 0.1585 'International Tables Vol C Tables 4.2.6.8 and 6.1.1.4'
V V 0.3005 0.5294 'International Tables Vol C Tables 4.2.6.8 and 6.1.1.4'
N N 0.0061 0.0033 'International Tables Vol C Tables 4.2.6.8 and 6.1.1.4'

loop_
_geom_angle_atom_site_label_1
_geom_angle_atom_site_label_2
_geom_angle_atom_site_label_3
_geom_angle
_geom_angle_site_symmetry_1
_geom_angle_site_symmetry_3
_geom_angle_publ_flag
O2 V1 O3 92.06(8) . . ?
O2 V1 O1 92.21(8) . . ?
O3 V1 O1 90.98(9) . . ?
O2 V1 O4 103.89(8) . . ?
O3 V1 O4 160.87(9) . . ?
O1 V1 O4 78.11(8) . . ?
O2 V1 O5 77.44(8) . . ?
O3 V1 O5 103.85(9) . . ?
O1 V1 O5 162.07(8) . . ?
O4 V1 O5 90.07(8) . . ?
O2 V1 O6 160.76(9) . . ?
O3 V1 O6 76.93(8) . . ?
O1 V1 O6 103.56(9) . . ?
O4 V1 O6 90.27(8) . . ?
O5 V1 O6 89.78(8) . . ?
O2 V1 V2 97.14(6) . . ?
O3 V1 V2 129.87(7) . . ?
O1 V1 V2 39.72(6) . . ?
O4 V1 V2 38.63(6) . . ?
O5 V1 V2 126.26(6) . . ?
O6 V1 V2 102.03(6) . . ?
O2 V1 V3 39.63(6) . . ?
O3 V1 V3 97.47(6) . . ?
O1 V1 V3 131.05(6) . . ?
O4 V1 V3 101.54(6) . . ?
O5 V1 V3 37.99(6) . . ?
O6 V1 V3 125.34(6) . . ?
V2 V1 V3 120.24(2) . . ?
O2 V1 V4 129.82(6) . . ?
O3 V1 V4 38.97(6) . . ?
O1 V1 V4 97.53(6) . . ?
O4 V1 V4 126.29(6) . . ?
O5 V1 V4 100.35(6) . . ?
O6 V1 V4 38.03(6) . . ?
V2 V1 V4 120.99(2) . . ?
V3 V1 V4 118.76(2) . . ?
O4 V2 O1 77.78(8) . . ?
O4 V2 N1 86.59(9) . . ?
O1 V2 N1 96.76(9) . . ?
O4 V2 N2 94.39(9) . . ?
O1 V2 N2 169.54(9) . . ?
N1 V2 N2 75.64(10) . . ?
O4 V2 Cl2 98.41(6) . . ?
O1 V2 Cl2 92.71(6) . . ?
N1 V2 Cl2 170.06(7) . . ?
N2 V2 Cl2 95.33(7) . . ?
O4 V2 Cl1 166.24(7) . . ?
O1 V2 Cl1 92.93(6) . . ?
N1 V2 Cl1 84.44(7) . . ?
N2 V2 Cl1 93.46(7) . . ?
Cl2 V2 Cl1 92.08(3) . . ?
O4 V2 V1 39.18(6) . . ?
O1 V2 V1 38.84(6) . . ?
N1 V2 V1 95.44(7) . . ?
N2 V2 V1 133.55(7) . . ?
Cl2 V2 V1 93.83(3) . . ?
Cl1 V2 V1 131.59(3) . . ?
O5 V3 O2 77.14(8) . . ?
O5 V3 N3 88.32(9) . . ?
O2 V3 N3 98.46(9) . . ?
O5 V3 N4 93.05(9) . . ?
O2 V3 N4 168.76(9) . . ?
N3 V3 N4 75.49(10) . . ?
O5 V3 Cl4 101.45(7) . . ?
O2 V3 Cl4 93.52(6) . . ?
N3 V3 Cl4 166.00(7) . . ?
N4 V3 Cl4 93.81(7) . . ?
O5 V3 Cl3 165.35(7) . . ?
O2 V3 Cl3 93.57(6) . . ?
N3 V3 Cl3 81.80(7) . . ?
N4 V3 Cl3 94.90(7) . . ?
Cl4 V3 Cl3 90.29(3) . . ?
O5 V3 V1 39.28(6) . . ?
O2 V3 V1 38.04(6) . . ?
N3 V3 V1 97.23(7) . . ?
N4 V3 V1 132.32(7) . . ?
Cl4 V3 V1 96.67(3) . . ?
Cl3 V3 V1 131.28(3) . . ?
O6 V4 O3 77.04(8) . . ?
O6 V4 N6 88.55(9) . . ?
O3 V4 N6 98.64(9) . . ?
O6 V4 N5 97.03(9) . . ?
O3 V4 N5 172.13(10) . . ?
N6 V4 N5 75.84(10) . . ?
O6 V4 Cl6 98.83(7) . . ?
O3 V4 Cl6 93.87(7) . . ?
N6 V4 Cl6 166.65(8) . . ?
N5 V4 Cl6 92.14(8) . . ?
O6 V4 Cl5 165.07(7) . . ?
O3 V4 Cl5 92.39(7) . . ?
N6 V4 Cl5 82.58(8) . . ?
N5 V4 Cl5 92.43(7) . . ?
Cl6 V4 Cl5 92.31(3) . . ?
O6 V4 V1 39.45(6) . . ?
O3 V4 V1 37.66(6) . . ?
N6 V4 V1 96.51(7) . . ?
N5 V4 V1 136.44(7) . . ?
Cl6 V4 V1 96.23(3) . . ?
Cl5 V4 V1 129.64(3) . . ?
C1 O1 V1 117.53(18) . . ?
C1 O1 V2 129.19(18) . . ?
V1 O1 V2 101.44(9) . . ?
C2 O2 V1 118.09(17) . . ?
C2 O2 V3 129.40(18) . . ?
V1 O2 V3 102.33(9) . . ?
C3 O3 V1 117.33(18) . . ?
C3 O3 V4 130.45(18) . . ?
V1 O3 V4 103.37(9) . . ?
C6 O4 V2 133.53(18) . . ?
C6 O4 V1 118.75(17) . . ?
V2 O4 V1 102.19(9) . . ?
C7 O5 V3 133.10(18) . . ?
C7 O5 V1 118.51(17) . . ?
V3 O5 V1 102.73(9) . . ?
C8 O6 V4 133.55(18) . . ?
C8 O6 V1 117.57(17) . . ?
V4 O6 V1 102.52(9) . . ?
C15 N1 C11 119.4(3) . . ?
C15 N1 V2 122.1(2) . . ?
C11 N1 V2 118.5(2) . . ?
C20 N2 C16 118.3(3) . . ?
C20 N2 V2 125.1(2) . . ?
C16 N2 V2 116.5(2) . . ?
C25 N3 C21 118.5(3) . . ?
C25 N3 V3 123.2(2) . . ?
C21 N3 V3 117.6(2) . . ?
C30 N4 C26 118.0(3) . . ?
C30 N4 V3 124.9(2) . . ?
C26 N4 V3 117.0(2) . . ?
C35 N5 C31 117.9(3) . . ?
C35 N5 V4 125.8(2) . . ?
C31 N5 V4 116.1(2) . . ?
C40 N6 C36 118.9(3) . . ?
C40 N6 V4 123.0(2) . . ?
C36 N6 V4 117.9(2) . . ?
O1 C1 C4 113.1(2) . . ?
O1 C1 H1A 109.0 . . ?
C4 C1 H1A 109.0 . . ?
O1 C1 H1B 109.0 . . ?
C4 C1 H1B 109.0 . . ?
H1A C1 H1B 107.8 . . ?
O2 C2 C4 112.7(2) . . ?
O2 C2 H2A 109.1 . . ?
C4 C2 H2A 109.1 . . ?
O2 C2 H2B 109.1 . . ?
C4 C2 H2B 109.1 . . ?
H2A C2 H2B 107.8 . . ?
O3 C3 C4 113.6(3) . . ?
O3 C3 H3A 108.8 . . ?
C4 C3 H3A 108.8 . . ?
O3 C3 H3B 108.8 . . ?
C4 C3 H3B 108.8 . . ?
H3A C3 H3B 107.7 . . ?
C5 C4 C1 107.0(3) . . ?
C5 C4 C3 107.2(3) . . ?
C1 C4 C3 111.4(3) . . ?
C5 C4 C2 106.8(3) . . ?
C1 C4 C2 112.4(3) . . ?
C3 C4 C2 111.7(3) . . ?
C4 C5 H5A 109.5 . . ?
C4 C5 H5B 109.5 . . ?
H5A C5 H5B 109.5 . . ?
C4 C5 H5C 109.5 . . ?
H5A C5 H5C 109.5 . . ?
H5B C5 H5C 109.5 . . ?
O4 C6 C9 113.4(2) . . ?
O4 C6 H6A 108.9 . . ?
C9 C6 H6A 108.9 . . ?
O4 C6 H6B 108.9 . . ?
C9 C6 H6B 108.9 . . ?
H6A C6 H6B 107.7 . . ?
O5 C7 C9 113.5(2) . . ?
O5 C7 H7A 108.9 . . ?
C9 C7 H7A 108.9 . . ?
O5 C7 H7B 108.9 . . ?
C9 C7 H7B 108.9 . . ?
H7A C7 H7B 107.7 . . ?
O6 C8 C9 114.1(2) . . ?
O6 C8 H8A 108.7 . . ?
C9 C8 H8A 108.7 . . ?
O6 C8 H8B 108.7 . . ?
C9 C8 H8B 108.7 . . ?
H8A C8 H8B 107.6 . . ?
C10 C9 C7 106.9(3) . . ?
C10 C9 C8 107.2(3) . . ?
C7 C9 C8 111.7(3) . . ?
C10 C9 C6 106.7(3) . . ?
C7 C9 C6 112.1(3) . . ?
C8 C9 C6 111.9(3) . . ?
C9 C10 H10A 109.5 . . ?
C9 C10 H10B 109.5 . . ?
H10A C10 H10B 109.5 . . ?
C9 C10 H10C 109.5 . . ?
H10A C10 H10C 109.5 . . ?
H10B C10 H10C 109.5 . . ?
N1 C11 C12 121.1(3) . . ?
N1 C11 C16 114.1(3) . . ?
C12 C11 C16 124.7(3) . . ?
C13 C12 C11 119.2(3) . . ?
C13 C12 H12 120.4 . . ?
C11 C12 H12 120.4 . . ?
C12 C13 C14 119.3(3) . . ?
C12 C13 H13 120.3 . . ?
C14 C13 H13 120.3 . . ?
C15 C14 C13 119.1(3) . . ?
C15 C14 H14 120.4 . . ?
C13 C14 H14 120.4 . . ?
N1 C15 C14 121.8(3) . . ?
N1 C15 H15 119.1 . . ?
C14 C15 H15 119.1 . . ?
N2 C16 C17 121.8(3) . . ?
N2 C16 C11 115.2(3) . . ?
C17 C16 C11 123.0(3) . . ?
C16 C17 C18 118.7(3) . . ?
C16 C17 H17 120.6 . . ?
C18 C17 H17 120.6 . . ?
C19 C18 C17 119.2(3) . . ?
C19 C18 H18 120.4 . . ?
C17 C18 H18 120.4 . . ?
C20 C19 C18 119.2(3) . . ?
C20 C19 H19 120.4 . . ?
C18 C19 H19 120.4 . . ?
N2 C20 C19 122.7(3) . . ?
N2 C20 H20 118.6 . . ?
C19 C20 H20 118.6 . . ?
N3 C21 C22 122.0(3) . . ?
N3 C21 C26 114.4(3) . . ?
C22 C21 C26 123.6(3) . . ?
C23 C22 C21 118.7(3) . . ?
C23 C22 H22 120.7 . . ?
C21 C22 H22 120.7 . . ?
C24 C23 C22 119.2(3) . . ?
C24 C23 H23 120.4 . . ?
C22 C23 H23 120.4 . . ?
C25 C24 C23 119.3(3) . . ?
C25 C24 H24 120.4 . . ?
C23 C24 H24 120.4 . . ?
N3 C25 C24 122.4(3) . . ?
N3 C25 H25 118.8 . . ?
C24 C25 H25 118.8 . . ?
N4 C26 C27 121.8(3) . . ?
N4 C26 C21 114.8(3) . . ?
C27 C26 C21 123.4(3) . . ?
C28 C27 C26 119.3(3) . . ?
C28 C27 H27 120.3 . . ?
C26 C27 H27 120.3 . . ?
C27 C28 C29 119.1(3) . . ?
C27 C28 H28 120.4 . . ?
C29 C28 H28 120.4 . . ?
C30 C29 C28 119.4(3) . . ?
C30 C29 H29 120.3 . . ?
C28 C29 H29 120.3 . . ?
N4 C30 C29 122.4(3) . . ?
N4 C30 H30 118.8 . . ?
C29 C30 H30 118.8 . . ?
N5 C31 C32 121.6(3) . . ?
N5 C31 C36 115.1(3) . . ?
C32 C31 C36 123.3(3) . . ?
C33 C32 C31 119.4(3) . . ?
C33 C32 H32 120.3 . . ?
C31 C32 H32 120.3 . . ?
C34 C33 C32 119.1(3) . . ?
C34 C33 H33 120.5 . . ?
C32 C33 H33 120.5 . . ?
C35 C34 C33 119.1(3) . . ?
C35 C34 H34 120.4 . . ?
C33 C34 H34 120.4 . . ?
N5 C35 C34 122.9(3) . . ?
N5 C35 H35 118.6 . . ?
C34 C35 H35 118.6 . . ?
N6 C36 C37 121.1(3) . . ?
N6 C36 C31 114.8(3) . . ?
C37 C36 C31 124.1(3) . . ?
C36 C37 C38 119.3(3) . . ?
C36 C37 H37 120.4 . . ?
C38 C37 H37 120.4 . . ?
C39 C38 C37 119.5(3) . . ?
C39 C38 H38 120.3 . . ?
C37 C38 H38 120.3 . . ?
C38 C39 C40 119.0(3) . . ?
C38 C39 H39 120.5 . . ?
C40 C39 H39 120.5 . . ?
N6 C40 C39 122.2(3) . . ?
N6 C40 H40 118.9 . . ?
C39 C40 H40 118.9 . . ?
N7 C41 C42 178.4(5) . . ?
C41 C42 H42A 109.5 . . ?
C41 C42 H42B 109.5 . . ?
H42A C42 H42B 109.5 . . ?
C41 C42 H42C 109.5 . . ?
H42A C42 H42C 109.5 . . ?
H42B C42 H42C 109.5 . . ?
N8 C43 C44 177.3(6) . 2_567 ?
N9X C45X C46X 180(2) . . ?
N9Y C45Y C46Y 178.5(11) . . ?
C45Y C46Y H46D 109.5 . . ?
C45Y C46Y H46E 109.5 . . ?
H46D C46Y H46E 109.5 . . ?
C45Y C46Y H46F 109.5 . . ?
H46D C46Y H46F 109.5 . . ?
H46E C46Y H46F 109.5 . . ?

loop_
_geom_bond_atom_site_label_1
_geom_bond_atom_site_label_2
_geom_bond_distance
_geom_bond_site_symmetry_2
_geom_bond_publ_flag
V1 O2 1.949(2) . ?
V1 O3 1.951(2) . ?
V1 O1 1.975(2) . ?
V1 O4 1.995(2) . ?
V1 O5 2.006(2) . ?
V1 O6 2.022(2) . ?
V1 V2 3.0867(7) . ?
V1 V3 3.0902(7) . ?
V1 V4 3.1062(7) . ?
V2 O4 1.971(2) . ?
V2 O1 2.012(2) . ?
V2 N1 2.113(3) . ?
V2 N2 2.142(3) . ?
V2 Cl2 2.3265(9) . ?
V2 Cl1 2.3659(9) . ?
V3 O5 1.950(2) . ?
V3 O2 2.018(2) . ?
V3 N3 2.130(3) . ?
V3 N4 2.135(3) . ?
V3 Cl4 2.3099(10) . ?
V3 Cl3 2.3613(9) . ?
V4 O6 1.960(2) . ?
V4 O3 2.008(2) . ?
V4 N6 2.112(3) . ?
V4 N5 2.152(3) . ?
V4 Cl6 2.3355(10) . ?
V4 Cl5 2.3509(10) . ?
O1 C1 1.415(4) . ?
O2 C2 1.422(4) . ?
O3 C3 1.418(4) . ?
O4 C6 1.426(4) . ?
O5 C7 1.427(4) . ?
O6 C8 1.427(4) . ?
N1 C15 1.341(4) . ?
N1 C11 1.351(4) . ?
N2 C20 1.337(4) . ?
N2 C16 1.359(4) . ?
N3 C25 1.335(4) . ?
N3 C21 1.349(4) . ?
N4 C30 1.348(4) . ?
N4 C26 1.359(4) . ?
N5 C35 1.348(4) . ?
N5 C31 1.355(4) . ?
N6 C40 1.350(4) . ?
N6 C36 1.350(4) . ?
C1 C4 1.532(4) . ?
C1 H1A 0.9700 . ?
C1 H1B 0.9700 . ?
C2 C4 1.538(4) . ?
C2 H2A 0.9700 . ?
C2 H2B 0.9700 . ?
C3 C4 1.538(4) . ?
C3 H3A 0.9700 . ?
C3 H3B 0.9700 . ?
C4 C5 1.530(4) . ?
C5 H5A 0.9600 . ?
C5 H5B 0.9600 . ?
C5 H5C 0.9600 . ?
C6 C9 1.538(4) . ?
C6 H6A 0.9700 . ?
C6 H6B 0.9700 . ?
C7 C9 1.534(4) . ?
C7 H7A 0.9700 . ?
C7 H7B 0.9700 . ?
C8 C9 1.537(4) . ?
C8 H8A 0.9700 . ?
C8 H8B 0.9700 . ?
C9 C10 1.533(4) . ?
C10 H10A 0.9600 . ?
C10 H10B 0.9600 . ?
C10 H10C 0.9600 . ?
C11 C12 1.387(4) . ?
C11 C16 1.478(4) . ?
C12 C13 1.375(5) . ?
C12 H12 0.9300 . ?
C13 C14 1.382(5) . ?
C13 H13 0.9300 . ?
C14 C15 1.377(5) . ?
C14 H14 0.9300 . ?
C15 H15 0.9300 . ?
C16 C17 1.381(4) . ?
C17 C18 1.390(5) . ?
C17 H17 0.9300 . ?
C18 C19 1.375(5) . ?
C18 H18 0.9300 . ?
C19 C20 1.371(5) . ?
C19 H19 0.9300 . ?
C20 H20 0.9300 . ?
C21 C22 1.379(4) . ?
C21 C26 1.478(4) . ?
C22 C23 1.378(5) . ?
C22 H22 0.9300 . ?
C23 C24 1.376(5) . ?
C23 H23 0.9300 . ?
C24 C25 1.366(5) . ?
C24 H24 0.9300 . ?
C25 H25 0.9300 . ?
C26 C27 1.385(4) . ?
C27 C28 1.375(5) . ?
C27 H27 0.9300 . ?
C28 C29 1.379(5) . ?
C28 H28 0.9300 . ?
C29 C30 1.375(5) . ?
C29 H29 0.9300 . ?
C30 H30 0.9300 . ?
C31 C32 1.387(4) . ?
C31 C36 1.480(4) . ?
C32 C33 1.377(5) . ?
C32 H32 0.9300 . ?
C33 C34 1.376(5) . ?
C33 H33 0.9300 . ?
C34 C35 1.371(5) . ?
C34 H34 0.9300 . ?
C35 H35 0.9300 . ?
C36 C37 1.374(4) . ?
C37 C38 1.387(5) . ?
C37 H37 0.9300 . ?
C38 C39 1.368(5) . ?
C38 H38 0.9300 . ?
C39 C40 1.368(5) . ?
C39 H39 0.9300 . ?
C40 H40 0.9300 . ?
N7 C41 1.134(6) . ?
C41 C42 1.440(6) . ?
C42 H42A 0.9600 . ?
C42 H42B 0.9600 . ?
C42 H42C 0.9600 . ?
N8 C43 1.306(7) . ?
C43 C44 1.512(11) 2_567 ?
N9X C45X 1.1520(8) . ?
C45X C46X 1.4261(8) . ?
C46X H46A 0.9600 . ?
C46X H46B 0.9600 . ?
C46X H46C 0.9600 . ?
N9Y C45Y 1.1520(9) . ?
C45Y C46Y 1.4262(9) . ?
C46Y H46D 0.9600 . ?
C46Y H46E 0.9600 . ?
C46Y H46F 0.9600 . ?

loop_
_geom_torsion_atom_site_label_1
_geom_torsion_atom_site_label_2
_geom_torsion_atom_site_label_3
_geom_torsion_atom_site_label_4
_geom_torsion
_geom_torsion_site_symmetry_1
_geom_torsion_site_symmetry_2
_geom_torsion_site_symmetry_3
_geom_torsion_site_symmetry_4
_geom_torsion_publ_flag
O2 V1 V2 O4 103.34(11) . . . . ?
O3 V1 V2 O4 -157.92(12) . . . . ?
O1 V1 V2 O4 -171.81(13) . . . . ?
O5 V1 V2 O4 23.71(12) . . . . ?
O6 V1 V2 O4 -75.00(11) . . . . ?
V3 V1 V2 O4 68.98(9) . . . . ?
V4 V1 V2 O4 -110.76(9) . . . . ?
O2 V1 V2 O1 -84.84(11) . . . . ?
O3 V1 V2 O1 13.89(12) . . . . ?
O4 V1 V2 O1 171.81(13) . . . . ?
O5 V1 V2 O1 -164.48(12) . . . . ?
O6 V1 V2 O1 96.81(11) . . . . ?
V3 V1 V2 O1 -119.20(9) . . . . ?
V4 V1 V2 O1 61.05(9) . . . . ?
O2 V1 V2 N1 -178.87(9) . . . . ?
O3 V1 V2 N1 -80.14(11) . . . . ?
O1 V1 V2 N1 -94.03(12) . . . . ?
O4 V1 V2 N1 77.78(12) . . . . ?
O5 V1 V2 N1 101.50(10) . . . . ?
O6 V1 V2 N1 2.78(9) . . . . ?
V3 V1 V2 N1 146.77(7) . . . . ?
V4 V1 V2 N1 -32.97(8) . . . . ?
O2 V1 V2 N2 105.79(11) . . . . ?
O3 V1 V2 N2 -155.47(12) . . . . ?
O1 V1 V2 N2 -169.37(14) . . . . ?
O4 V1 V2 N2 2.45(13) . . . . ?
O5 V1 V2 N2 26.16(12) . . . . ?
O6 V1 V2 N2 -72.55(11) . . . . ?
V3 V1 V2 N2 71.43(10) . . . . ?
V4 V1 V2 N2 -108.31(10) . . . . ?
O2 V1 V2 Cl2 4.72(6) . . . . ?
O3 V1 V2 Cl2 103.46(8) . . . . ?
O1 V1 V2 Cl2 89.56(9) . . . . ?
O4 V1 V2 Cl2 -98.62(10) . . . . ?
O5 V1 V2 Cl2 -74.91(8) . . . . ?
O6 V1 V2 Cl2 -173.62(6) . . . . ?
V3 V1 V2 Cl2 -29.64(3) . . . . ?
V4 V1 V2 Cl2 150.62(3) . . . . ?
O2 V1 V2 Cl1 -91.48(7) . . . . ?
O3 V1 V2 Cl1 7.25(9) . . . . ?
O1 V1 V2 Cl1 -6.64(10) . . . . ?
O4 V1 V2 Cl1 165.17(10) . . . . ?
O5 V1 V2 Cl1 -171.12(8) . . . . ?
O6 V1 V2 Cl1 90.17(7) . . . . ?
V3 V1 V2 Cl1 -125.84(4) . . . . ?
V4 V1 V2 Cl1 54.41(5) . . . . ?
O2 V1 V3 O5 -172.86(13) . . . . ?
O3 V1 V3 O5 102.96(11) . . . . ?
O1 V1 V3 O5 -159.16(13) . . . . ?
O4 V1 V3 O5 -74.96(11) . . . . ?
O6 V1 V3 O5 23.71(12) . . . . ?
V2 V1 V3 O5 -111.46(10) . . . . ?
V4 V1 V3 O5 68.29(10) . . . . ?
O3 V1 V3 O2 -84.18(11) . . . . ?
O1 V1 V3 O2 13.70(12) . . . . ?
O4 V1 V3 O2 97.90(11) . . . . ?
O5 V1 V3 O2 172.86(13) . . . . ?
O6 V1 V3 O2 -163.43(12) . . . . ?
V2 V1 V3 O2 61.41(9) . . . . ?
V4 V1 V3 O2 -118.85(10) . . . . ?
O2 V1 V3 N3 -94.51(12) . . . . ?
O3 V1 V3 N3 -178.69(9) . . . . ?
O1 V1 V3 N3 -80.81(11) . . . . ?
O4 V1 V3 N3 3.39(9) . . . . ?
O5 V1 V3 N3 78.35(12) . . . . ?
O6 V1 V3 N3 102.06(10) . . . . ?
V2 V1 V3 N3 -33.10(8) . . . . ?
V4 V1 V3 N3 146.64(7) . . . . ?
O2 V1 V3 N4 -171.45(14) . . . . ?
O3 V1 V3 N4 104.37(11) . . . . ?
O1 V1 V3 N4 -157.75(12) . . . . ?
O4 V1 V3 N4 -73.55(12) . . . . ?
O5 V1 V3 N4 1.41(13) . . . . ?
O6 V1 V3 N4 25.12(13) . . . . ?
V2 V1 V3 N4 -110.04(10) . . . . ?
V4 V1 V3 N4 69.70(10) . . . . ?
O2 V1 V3 Cl4 87.19(10) . . . . ?
O3 V1 V3 Cl4 3.01(7) . . . . ?
O1 V1 V3 Cl4 100.89(9) . . . . ?
O4 V1 V3 Cl4 -174.91(6) . . . . ?
O5 V1 V3 Cl4 -99.95(10) . . . . ?
O6 V1 V3 Cl4 -76.24(8) . . . . ?
V2 V1 V3 Cl4 148.59(3) . . . . ?
V4 V1 V3 Cl4 -31.66(4) . . . . ?
O2 V1 V3 Cl3 -9.09(10) . . . . ?
O3 V1 V3 Cl3 -93.27(7) . . . . ?
O1 V1 V3 Cl3 4.61(9) . . . . ?
O4 V1 V3 Cl3 88.81(7) . . . . ?
O5 V1 V3 Cl3 163.77(11) . . . . ?
O6 V1 V3 Cl3 -172.52(8) . . . . ?
V2 V1 V3 Cl3 52.31(5) . . . . ?
V4 V1 V3 Cl3 -127.94(4) . . . . ?
O2 V1 V4 O6 -158.34(13) . . . . ?
O3 V1 V4 O6 -175.40(14) . . . . ?
O1 V1 V4 O6 102.41(11) . . . . ?
O4 V1 V4 O6 21.67(12) . . . . ?
O5 V1 V4 O6 -76.13(11) . . . . ?
V2 V1 V4 O6 68.08(10) . . . . ?
V3 V1 V4 O6 -111.67(10) . . . . ?
O2 V1 V4 O3 17.07(13) . . . . ?
O1 V1 V4 O3 -82.18(12) . . . . ?
O4 V1 V4 O3 -162.93(12) . . . . ?
O5 V1 V4 O3 99.28(11) . . . . ?
O6 V1 V4 O3 175.40(14) . . . . ?
V2 V1 V4 O3 -116.52(10) . . . . ?
V3 V1 V4 O3 63.73(10) . . . . ?
O2 V1 V4 N6 -78.64(11) . . . . ?
O3 V1 V4 N6 -95.71(12) . . . . ?
O1 V1 V4 N6 -177.89(9) . . . . ?
O4 V1 V4 N6 101.36(11) . . . . ?
O5 V1 V4 N6 3.57(9) . . . . ?
O6 V1 V4 N6 79.70(12) . . . . ?
V2 V1 V4 N6 147.77(8) . . . . ?
V3 V1 V4 N6 -31.97(8) . . . . ?
O2 V1 V4 N5 -154.91(13) . . . . ?
O3 V1 V4 N5 -171.98(14) . . . . ?
O1 V1 V4 N5 105.84(12) . . . . ?
O4 V1 V4 N5 25.09(13) . . . . ?
O5 V1 V4 N5 -72.70(12) . . . . ?
O6 V1 V4 N5 3.43(14) . . . . ?
V2 V1 V4 N5 71.50(11) . . . . ?
V3 V1 V4 N5 -108.24(11) . . . . ?
O2 V1 V4 Cl6 105.33(8) . . . . ?
O3 V1 V4 Cl6 88.27(10) . . . . ?
O1 V1 V4 Cl6 6.08(7) . . . . ?
O4 V1 V4 Cl6 -74.66(8) . . . . ?
O5 V1 V4 Cl6 -172.46(6) . . . . ?
O6 V1 V4 Cl6 -96.33(10) . . . . ?
V2 V1 V4 Cl6 -28.25(3) . . . . ?
V3 V1 V4 Cl6 152.00(3) . . . . ?
O2 V1 V4 Cl5 7.10(9) . . . . ?
O3 V1 V4 Cl5 -9.96(10) . . . . ?
O1 V1 V4 Cl5 -92.15(7) . . . . ?
O4 V1 V4 Cl5 -172.89(8) . . . . ?
O5 V1 V4 Cl5 89.31(7) . . . . ?
O6 V1 V4 Cl5 165.44(10) . . . . ?
V2 V1 V4 Cl5 -126.48(4) . . . . ?
V3 V1 V4 Cl5 53.77(5) . . . . ?
O2 V1 O1 C1 -47.8(2) . . . . ?
O3 V1 O1 C1 44.3(2) . . . . ?
O4 V1 O1 C1 -151.6(2) . . . . ?
O5 V1 O1 C1 -101.9(3) . . . . ?
O6 V1 O1 C1 121.1(2) . . . . ?
V2 V1 O1 C1 -146.4(2) . . . . ?
V3 V1 O1 C1 -56.5(2) . . . . ?
V4 V1 O1 C1 82.82(19) . . . . ?
O2 V1 O1 V2 98.52(9) . . . . ?
O3 V1 O1 V2 -169.38(9) . . . . ?
O4 V1 O1 V2 -5.21(8) . . . . ?
O5 V1 O1 V2 44.5(3) . . . . ?
O6 V1 O1 V2 -92.59(9) . . . . ?
V3 V1 O1 V2 89.82(9) . . . . ?
V4 V1 O1 V2 -130.83(7) . . . . ?
O4 V2 O1 C1 145.9(2) . . . . ?
N1 V2 O1 C1 -129.1(2) . . . . ?
N2 V2 O1 C1 -171.9(5) . . . . ?
Cl2 V2 O1 C1 47.9(2) . . . . ?
Cl1 V2 O1 C1 -44.3(2) . . . . ?
V1 V2 O1 C1 140.7(3) . . . . ?
O4 V2 O1 V1 5.28(8) . . . . ?
N1 V2 O1 V1 90.29(10) . . . . ?
N2 V2 O1 V1 47.4(5) . . . . ?
Cl2 V2 O1 V1 -92.74(8) . . . . ?
Cl1 V2 O1 V1 175.03(7) . . . . ?
O3 V1 O2 C2 -49.3(2) . . . . ?
O1 V1 O2 C2 41.7(2) . . . . ?
O4 V1 O2 C2 120.0(2) . . . . ?
O5 V1 O2 C2 -153.0(2) . . . . ?
O6 V1 O2 C2 -103.6(3) . . . . ?
V2 V1 O2 C2 81.3(2) . . . . ?
V3 V1 O2 C2 -148.6(2) . . . . ?
V4 V1 O2 C2 -60.0(2) . . . . ?
O3 V1 O2 V3 99.24(10) . . . . ?
O1 V1 O2 V3 -169.70(9) . . . . ?
O4 V1 O2 V3 -91.41(9) . . . . ?
O5 V1 O2 V3 -4.49(8) . . . . ?
O6 V1 O2 V3 44.9(3) . . . . ?
V2 V1 O2 V3 -130.14(7) . . . . ?
V4 V1 O2 V3 88.60(9) . . . . ?
O5 V3 O2 C2 148.1(2) . . . . ?
N3 V3 O2 C2 -125.6(2) . . . . ?
N4 V3 O2 C2 177.8(4) . . . . ?
Cl4 V3 O2 C2 47.1(2) . . . . ?
Cl3 V3 O2 C2 -43.4(2) . . . . ?
V1 V3 O2 C2 143.4(3) . . . . ?
O5 V3 O2 V1 4.63(9) . . . . ?
N3 V3 O2 V1 90.93(10) . . . . ?
N4 V3 O2 V1 34.3(5) . . . . ?
Cl4 V3 O2 V1 -96.32(8) . . . . ?
Cl3 V3 O2 V1 173.16(7) . . . . ?
O2 V1 O3 C3 42.2(2) . . . . ?
O1 V1 O3 C3 -50.1(2) . . . . ?
O4 V1 O3 C3 -104.6(3) . . . . ?
O5 V1 O3 C3 119.7(2) . . . . ?
O6 V1 O3 C3 -153.8(2) . . . . ?
V2 V1 O3 C3 -58.9(2) . . . . ?
V3 V1 O3 C3 81.6(2) . . . . ?
V4 V1 O3 C3 -150.9(2) . . . . ?
O2 V1 O3 V4 -166.96(10) . . . . ?
O1 V1 O3 V4 100.79(10) . . . . ?
O4 V1 O3 V4 46.2(3) . . . . ?
O5 V1 O3 V4 -89.39(10) . . . . ?
O6 V1 O3 V4 -2.91(9) . . . . ?
V2 V1 O3 V4 91.96(9) . . . . ?
V3 V1 O3 V4 -127.55(7) . . . . ?
O6 V4 O3 C3 148.4(3) . . . . ?
N6 V4 O3 C3 -125.2(2) . . . . ?
N5 V4 O3 C3 -170.0(6) . . . . ?
Cl6 V4 O3 C3 50.2(2) . . . . ?
Cl5 V4 O3 C3 -42.3(2) . . . . ?
V1 V4 O3 C3 145.4(3) . . . . ?
O6 V4 O3 V1 2.99(9) . . . . ?
N6 V4 O3 V1 89.48(11) . . . . ?
N5 V4 O3 V1 44.6(7) . . . . ?
Cl6 V4 O3 V1 -95.18(8) . . . . ?
Cl5 V4 O3 V1 172.34(8) . . . . ?
O1 V2 O4 C6 146.9(3) . . . . ?
N1 V2 O4 C6 49.2(3) . . . . ?
N2 V2 O4 C6 -26.1(3) . . . . ?
Cl2 V2 O4 C6 -122.1(2) . . . . ?
Cl1 V2 O4 C6 98.6(4) . . . . ?
V1 V2 O4 C6 152.1(3) . . . . ?
O1 V2 O4 V1 -5.24(8) . . . . ?
N1 V2 O4 V1 -102.92(10) . . . . ?
N2 V2 O4 V1 -178.22(10) . . . . ?
Cl2 V2 O4 V1 85.72(8) . . . . ?
Cl1 V2 O4 V1 -53.6(3) . . . . ?
O2 V1 O4 C6 118.7(2) . . . . ?
O3 V1 O4 C6 -95.6(3) . . . . ?
O1 V1 O4 C6 -151.9(2) . . . . ?
O5 V1 O4 C6 41.7(2) . . . . ?
O6 V1 O4 C6 -48.1(2) . . . . ?
V2 V1 O4 C6 -157.3(2) . . . . ?
V3 V1 O4 C6 78.1(2) . . . . ?
V4 V1 O4 C6 -61.3(2) . . . . ?
O2 V1 O4 V2 -84.01(10) . . . . ?
O3 V1 O4 V2 61.7(3) . . . . ?
O1 V1 O4 V2 5.34(9) . . . . ?
O5 V1 O4 V2 -161.08(9) . . . . ?
O6 V1 O4 V2 109.14(9) . . . . ?
V3 V1 O4 V2 -124.61(7) . . . . ?
V4 V1 O4 V2 95.99(8) . . . . ?
O2 V3 O5 C7 147.3(3) . . . . ?
N3 V3 O5 C7 48.2(3) . . . . ?
N4 V3 O5 C7 -27.1(3) . . . . ?
Cl4 V3 O5 C7 -121.6(2) . . . . ?
Cl3 V3 O5 C7 95.7(3) . . . . ?
V1 V3 O5 C7 151.8(3) . . . . ?
O2 V3 O5 V1 -4.50(8) . . . . ?
N3 V3 O5 V1 -103.58(10) . . . . ?
N4 V3 O5 V1 -178.95(10) . . . . ?
Cl4 V3 O5 V1 86.53(8) . . . . ?
Cl3 V3 O5 V1 -56.1(3) . . . . ?
O2 V1 O5 C7 -152.2(2) . . . . ?
O3 V1 O5 C7 118.7(2) . . . . ?
O1 V1 O5 C7 -96.3(3) . . . . ?
O4 V1 O5 C7 -48.0(2) . . . . ?
O6 V1 O5 C7 42.2(2) . . . . ?
V2 V1 O5 C7 -62.6(2) . . . . ?
V3 V1 O5 C7 -156.9(2) . . . . ?
V4 V1 O5 C7 79.0(2) . . . . ?
O2 V1 O5 V3 4.66(9) . . . . ?
O3 V1 O5 V3 -84.37(10) . . . . ?
O1 V1 O5 V3 60.6(3) . . . . ?
O4 V1 O5 V3 108.87(10) . . . . ?
O6 V1 O5 V3 -160.85(10) . . . . ?
V2 V1 O5 V3 94.34(9) . . . . ?
V4 V1 O5 V3 -124.12(7) . . . . ?
O3 V4 O6 C8 147.0(3) . . . . ?
N6 V4 O6 C8 47.8(3) . . . . ?
N5 V4 O6 C8 -27.7(3) . . . . ?
Cl6 V4 O6 C8 -121.0(2) . . . . ?
Cl5 V4 O6 C8 101.2(3) . . . . ?
V1 V4 O6 C8 149.9(3) . . . . ?
O3 V4 O6 V1 -2.88(9) . . . . ?
N6 V4 O6 V1 -102.08(10) . . . . ?
N5 V4 O6 V1 -177.62(10) . . . . ?
Cl6 V4 O6 V1 89.09(8) . . . . ?
Cl5 V4 O6 V1 -48.7(3) . . . . ?
O2 V1 O6 C8 -96.4(3) . . . . ?
O3 V1 O6 C8 -152.8(2) . . . . ?
O1 V1 O6 C8 119.3(2) . . . . ?
O4 V1 O6 C8 41.5(2) . . . . ?
O5 V1 O6 C8 -48.6(2) . . . . ?
V2 V1 O6 C8 78.6(2) . . . . ?
V3 V1 O6 C8 -62.9(2) . . . . ?
V4 V1 O6 C8 -155.8(2) . . . . ?
O2 V1 O6 V4 59.4(3) . . . . ?
O3 V1 O6 V4 2.97(9) . . . . ?
O1 V1 O6 V4 -84.86(10) . . . . ?
O4 V1 O6 V4 -162.69(9) . . . . ?
O5 V1 O6 V4 107.24(10) . . . . ?
V2 V1 O6 V4 -125.60(7) . . . . ?
V3 V1 O6 V4 92.91(9) . . . . ?
O4 V2 N1 C15 84.0(2) . . . . ?
O1 V2 N1 C15 6.8(2) . . . . ?
N2 V2 N1 C15 179.5(3) . . . . ?
Cl2 V2 N1 C15 -155.4(4) . . . . ?
Cl1 V2 N1 C15 -85.5(2) . . . . ?
V1 V2 N1 C15 45.8(2) . . . . ?
O4 V2 N1 C11 -96.7(2) . . . . ?
O1 V2 N1 C11 -174.0(2) . . . . ?
N2 V2 N1 C11 -1.3(2) . . . . ?
Cl2 V2 N1 C11 23.9(6) . . . . ?
Cl1 V2 N1 C11 93.7(2) . . . . ?
V1 V2 N1 C11 -134.9(2) . . . . ?
O4 V2 N2 C20 -94.6(3) . . . . ?
O1 V2 N2 C20 -135.7(5) . . . . ?
N1 V2 N2 C20 -179.9(3) . . . . ?
Cl2 V2 N2 C20 4.3(3) . . . . ?
Cl1 V2 N2 C20 96.7(3) . . . . ?
V1 V2 N2 C20 -96.1(3) . . . . ?
O4 V2 N2 C16 86.8(2) . . . . ?
O1 V2 N2 C16 45.7(6) . . . . ?
N1 V2 N2 C16 1.5(2) . . . . ?
Cl2 V2 N2 C16 -174.3(2) . . . . ?
Cl1 V2 N2 C16 -81.9(2) . . . . ?
V1 V2 N2 C16 85.3(2) . . . . ?
O5 V3 N3 C25 90.0(3) . . . . ?
O2 V3 N3 C25 13.3(3) . . . . ?
N4 V3 N3 C25 -176.4(3) . . . . ?
Cl4 V3 N3 C25 -135.3(3) . . . . ?
Cl3 V3 N3 C25 -79.1(3) . . . . ?
V1 V3 N3 C25 51.7(3) . . . . ?
O5 V3 N3 C21 -100.1(2) . . . . ?
O2 V3 N3 C21 -176.8(2) . . . . ?
N4 V3 N3 C21 -6.5(2) . . . . ?
Cl4 V3 N3 C21 34.6(5) . . . . ?
Cl3 V3 N3 C21 90.7(2) . . . . ?
V1 V3 N3 C21 -138.4(2) . . . . ?
O5 V3 N4 C30 -87.7(3) . . . . ?
O2 V3 N4 C30 -116.6(5) . . . . ?
N3 V3 N4 C30 -175.2(3) . . . . ?
Cl4 V3 N4 C30 14.0(3) . . . . ?
Cl3 V3 N4 C30 104.6(3) . . . . ?
V1 V3 N4 C30 -88.6(3) . . . . ?
O5 V3 N4 C26 89.5(2) . . . . ?
O2 V3 N4 C26 60.6(6) . . . . ?
N3 V3 N4 C26 2.0(2) . . . . ?
Cl4 V3 N4 C26 -168.8(2) . . . . ?
Cl3 V3 N4 C26 -78.2(2) . . . . ?
V1 V3 N4 C26 88.6(2) . . . . ?
O6 V4 N5 C35 -94.5(3) . . . . ?
O3 V4 N5 C35 -135.2(6) . . . . ?
N6 V4 N5 C35 178.8(3) . . . . ?
Cl6 V4 N5 C35 4.7(3) . . . . ?
Cl5 V4 N5 C35 97.1(3) . . . . ?
V1 V4 N5 C35 -96.7(3) . . . . ?
O6 V4 N5 C31 91.3(2) . . . . ?
O3 V4 N5 C31 50.6(8) . . . . ?
N6 V4 N5 C31 4.6(2) . . . . ?
Cl6 V4 N5 C31 -169.5(2) . . . . ?
Cl5 V4 N5 C31 -77.1(2) . . . . ?
V1 V4 N5 C31 89.1(2) . . . . ?
O6 V4 N6 C40 84.1(3) . . . . ?
O3 V4 N6 C40 7.4(3) . . . . ?
N5 V4 N6 C40 -178.3(3) . . . . ?
Cl6 V4 N6 C40 -152.0(3) . . . . ?
Cl5 V4 N6 C40 -83.9(2) . . . . ?
V1 V4 N6 C40 45.3(2) . . . . ?
O6 V4 N6 C36 -101.3(2) . . . . ?
O3 V4 N6 C36 -177.9(2) . . . . ?
N5 V4 N6 C36 -3.6(2) . . . . ?
Cl6 V4 N6 C36 22.7(5) . . . . ?
Cl5 V4 N6 C36 90.8(2) . . . . ?
V1 V4 N6 C36 -140.0(2) . . . . ?
V1 O1 C1 C4 4.5(3) . . . . ?
V2 O1 C1 C4 -131.1(2) . . . . ?
V1 O2 C2 C4 5.8(3) . . . . ?
V3 O2 C2 C4 -132.9(2) . . . . ?
V1 O3 C3 C4 6.2(3) . . . . ?
V4 O3 C3 C4 -135.3(2) . . . . ?
O1 C1 C4 C5 177.3(2) . . . . ?
O1 C1 C4 C3 -65.8(3) . . . . ?
O1 C1 C4 C2 60.4(3) . . . . ?
O3 C3 C4 C5 176.6(3) . . . . ?
O3 C3 C4 C1 59.8(3) . . . . ?
O3 C3 C4 C2 -66.8(3) . . . . ?
O2 C2 C4 C5 176.0(3) . . . . ?
O2 C2 C4 C1 -66.9(3) . . . . ?
O2 C2 C4 C3 59.1(3) . . . . ?
V2 O4 C6 C9 -143.1(2) . . . . ?
V1 O4 C6 C9 5.5(3) . . . . ?
V3 O5 C7 C9 -142.9(2) . . . . ?
V1 O5 C7 C9 5.5(3) . . . . ?
V4 O6 C8 C9 -140.6(2) . . . . ?
V1 O6 C8 C9 5.9(3) . . . . ?
O5 C7 C9 C10 176.1(3) . . . . ?
O5 C7 C9 C8 -66.9(3) . . . . ?
O5 C7 C9 C6 59.6(3) . . . . ?
O6 C8 C9 C10 176.6(3) . . . . ?
O6 C8 C9 C7 59.8(3) . . . . ?
O6 C8 C9 C6 -66.7(3) . . . . ?
O4 C6 C9 C10 176.9(2) . . . . ?
O4 C6 C9 C7 -66.4(3) . . . . ?
O4 C6 C9 C8 59.9(3) . . . . ?
C15 N1 C11 C12 0.1(5) . . . . ?
V2 N1 C11 C12 -179.2(2) . . . . ?
C15 N1 C11 C16 -179.8(3) . . . . ?
V2 N1 C11 C16 0.9(3) . . . . ?
N1 C11 C12 C13 -0.3(5) . . . . ?
C16 C11 C12 C13 179.6(3) . . . . ?
C11 C12 C13 C14 0.1(5) . . . . ?
C12 C13 C14 C15 0.3(5) . . . . ?
C11 N1 C15 C14 0.3(5) . . . . ?
V2 N1 C15 C14 179.5(3) . . . . ?
C13 C14 C15 N1 -0.5(5) . . . . ?
C20 N2 C16 C17 0.2(5) . . . . ?
V2 N2 C16 C17 178.9(2) . . . . ?
C20 N2 C16 C11 179.8(3) . . . . ?
V2 N2 C16 C11 -1.5(3) . . . . ?
N1 C11 C16 N2 0.4(4) . . . . ?
C12 C11 C16 N2 -179.5(3) . . . . ?
N1 C11 C16 C17 180.0(3) . . . . ?
C12 C11 C16 C17 0.0(5) . . . . ?
N2 C16 C17 C18 0.2(5) . . . . ?
C11 C16 C17 C18 -179.3(3) . . . . ?
C16 C17 C18 C19 -0.5(6) . . . . ?
C17 C18 C19 C20 0.5(6) . . . . ?
C16 N2 C20 C19 -0.3(5) . . . . ?
V2 N2 C20 C19 -178.9(3) . . . . ?
C18 C19 C20 N2 0.0(6) . . . . ?
C25 N3 C21 C22 1.6(5) . . . . ?
V3 N3 C21 C22 -168.8(3) . . . . ?
C25 N3 C21 C26 -180.0(3) . . . . ?
V3 N3 C21 C26 9.6(4) . . . . ?
N3 C21 C22 C23 -0.8(5) . . . . ?
C26 C21 C22 C23 -179.1(3) . . . . ?
C21 C22 C23 C24 -0.9(6) . . . . ?
C22 C23 C24 C25 1.7(6) . . . . ?
C21 N3 C25 C24 -0.7(5) . . . . ?
V3 N3 C25 C24 169.1(3) . . . . ?
C23 C24 C25 N3 -0.9(6) . . . . ?
C30 N4 C26 C27 -0.3(5) . . . . ?
V3 N4 C26 C27 -177.7(2) . . . . ?
C30 N4 C26 C21 179.6(3) . . . . ?
V3 N4 C26 C21 2.2(3) . . . . ?
N3 C21 C26 N4 -7.7(4) . . . . ?
C22 C21 C26 N4 170.7(3) . . . . ?
N3 C21 C26 C27 172.3(3) . . . . ?
C22 C21 C26 C27 -9.4(5) . . . . ?
N4 C26 C27 C28 0.5(5) . . . . ?
C21 C26 C27 C28 -179.4(3) . . . . ?
C26 C27 C28 C29 -0.6(5) . . . . ?
C27 C28 C29 C30 0.5(6) . . . . ?
C26 N4 C30 C29 0.2(5) . . . . ?
V3 N4 C30 C29 177.4(3) . . . . ?
C28 C29 C30 N4 -0.3(5) . . . . ?
C35 N5 C31 C32 -0.3(5) . . . . ?
V4 N5 C31 C32 174.3(2) . . . . ?
C35 N5 C31 C36 -179.6(3) . . . . ?
V4 N5 C31 C36 -5.0(3) . . . . ?
N5 C31 C32 C33 -0.2(5) . . . . ?
C36 C31 C32 C33 179.0(3) . . . . ?
C31 C32 C33 C34 0.3(5) . . . . ?
C32 C33 C34 C35 0.2(5) . . . . ?
C31 N5 C35 C34 0.9(5) . . . . ?
V4 N5 C35 C34 -173.2(2) . . . . ?
C33 C34 C35 N5 -0.9(5) . . . . ?
C40 N6 C36 C37 -1.0(5) . . . . ?
V4 N6 C36 C37 -175.9(2) . . . . ?
C40 N6 C36 C31 177.1(3) . . . . ?
V4 N6 C36 C31 2.2(3) . . . . ?
N5 C31 C36 N6 1.9(4) . . . . ?
C32 C31 C36 N6 -177.4(3) . . . . ?
N5 C31 C36 C37 179.9(3) . . . . ?
C32 C31 C36 C37 0.7(5) . . . . ?
N6 C36 C37 C38 -0.4(5) . . . . ?
C31 C36 C37 C38 -178.4(3) . . . . ?
C36 C37 C38 C39 1.7(5) . . . . ?
C37 C38 C39 C40 -1.6(5) . . . . ?
C36 N6 C40 C39 1.1(5) . . . . ?
V4 N6 C40 C39 175.8(2) . . . . ?
C38 C39 C40 N6 0.2(5) . . . . ?
